data_2021909
loop_
_publ_author_name
'Matulkov\'a, Irena'
'F\'abry, Jan'
'N\<emec, Ivan'
'C\'isa\<rov\'a, Ivana'
'Van\<ek, P\<remysl'

_publ_section_title
;
 Migrating hydrogen in 2,4,6-triaminopyrimidinium(1+)&#x000D; x&#x000D;
 hydrogen trioxofluorophosphate(&#x2212;)&#x000D; x&#x000D;
 monohydrate/2,4,6-triaminopyrimidinium(2+)1--x&#x000D;
 trioxofluorophosphate(2--)1--x&#x000D; monohydrate (0.0 &lt; x &lt; 0.73)
 with changing temperature
;
_journal_coeditor_code EB5065SUP1
_journal_issue 6
_journal_name_full 'Acta Crystallographica Section B Structural Science, Crystal Engineering and Materials'
_journal_page_first 1114
_journal_paper_doi 10.1107/S2052520617014007
_journal_volume 73
_journal_year 2017
_chemical_formula_moiety '(C4 N5 H9) (P O3 F) (H2 O)'
_chemical_formula_sum 'C4 H11 F N5 O4 P'
_chemical_formula_weight 243.1
_chemical_name_systematic
; 
2,4,6-triaminopyrimidinium(2+)
fluorophosphonate(2-) monohydrate
;
_space_group_IT_number 15
_space_group_name_Hall '-C 2yc'
_space_group_name_H-M_alt 'C 1 2/c 1'
_symmetry_cell_setting monoclinic
_symmetry_Int_Tables_number 15
_symmetry_space_group_name_Hall '-C 2yc'
_symmetry_space_group_name_H-M 'C 1 2/c 1'
_cell_angle_alpha 90
_cell_angle_beta 128.7810(10)
_cell_angle_gamma 90
_cell_formula_units_Z 8
_cell_length_a 20.4891(6)
_cell_length_b 8.7848(2)
_cell_length_c 13.8632(4)
_cell_measurement_reflns_used 7156
_cell_measurement_temperature 180
_cell_measurement_theta_max 29.98
_cell_measurement_theta_min 2.60
_cell_volume 1945.18(10)
_computing_cell_refinement '<i>SAINT</i> (Bruker, 2015)'
_computing_data_collection
;
<i>Bruker Instrument Service</i>2 (Bruker, 2015)
;
_computing_data_reduction <i>SAINT</i>
_computing_molecular_graphics
;
<i>DIAMOND</i> (Brandenburg & Putz, 2005), 
<i>PLATON</i> (Spek, 2009),
<i>JANA</i>2006
;
_computing_publication_material <i>JANA</i>2006
_computing_structure_refinement
;
<i>JANA</i>2006 (Pet\<r\'i\<cek <i>et al.</i>, 2014)
;
_computing_structure_solution
;
<i>SIR</i>97 (Burla <i>et al.</i>, 2015)
;
_diffrn_ambient_temperature 180
_diffrn_detector 'CMOS plate'
_diffrn_detector_area_resol_mean 10.24
_diffrn_measured_fraction_theta_full 0.98
_diffrn_measured_fraction_theta_max 0.98
_diffrn_measurement_device_type 'Bruker D8 VENTURE Kappa Duo PHOTON 100 CMOS'
_diffrn_measurement_method '\w and \f scans'
_diffrn_radiation_monochromator 'Quazar Mo multilayer optic'
_diffrn_radiation_probe x-ray
_diffrn_radiation_source 'I\mS  micro-focus sealed tube'
_diffrn_radiation_type 'Mo K\a'
_diffrn_radiation_wavelength 0.71073
_diffrn_reflns_av_R_equivalents 0.0198
_diffrn_reflns_av_unetI/netI 0.0243
_diffrn_reflns_limit_h_max 22
_diffrn_reflns_limit_h_min -28
_diffrn_reflns_limit_k_max 12
_diffrn_reflns_limit_k_min -12
_diffrn_reflns_limit_l_max 19
_diffrn_reflns_limit_l_min -19
_diffrn_reflns_number 7156
_diffrn_reflns_theta_full 30.02
_diffrn_reflns_theta_max 30.04
_diffrn_reflns_theta_min 2.55
_exptl_absorpt_coefficient_mu 0.305
_exptl_absorpt_correction_T_max 0.9720
_exptl_absorpt_correction_T_min 0.9120
_exptl_absorpt_correction_type multi-scan
_exptl_absorpt_process_details 'SADABS (Bruker, 2016)'
_exptl_crystal_colour yellow
_exptl_crystal_density_diffrn 1.6605
_exptl_crystal_description plate
_exptl_crystal_F_000 1008
_exptl_crystal_size_max 0.313
_exptl_crystal_size_mid 0.209
_exptl_crystal_size_min 0.110
_refine_diff_density_max 0.39
_refine_diff_density_min -0.38
_refine_ls_extinction_coef 6300(900)
_refine_ls_extinction_method 'B-C type 1 Lorentzian isotropic (Becker & Coppens, 1974)'
_refine_ls_goodness_of_fit_gt 2.11
_refine_ls_goodness_of_fit_ref 1.97
_refine_ls_hydrogen_treatment mixed
_refine_ls_number_constraints 0
_refine_ls_number_parameters 165
_refine_ls_number_reflns 2796
_refine_ls_number_restraints 2
_refine_ls_R_factor_all 0.0451
_refine_ls_R_factor_gt 0.0339
_refine_ls_shift/su_max 0.0171
_refine_ls_shift/su_mean 0.0012
_refine_ls_structure_factor_coef Fsqd
_refine_ls_weighting_details w=1/(\s^2^(I)+0.0004I^2^)
_refine_ls_weighting_scheme sigma
_refine_ls_wR_factor_gt 0.0775
_refine_ls_wR_factor_ref 0.0798
_reflns_number_gt 2316
_reflns_number_total 2796
_reflns_threshold_expression I>3\s(I)
_cod_data_source_file eb5065sup1.cif
_cod_data_source_block XII
_cod_depositor_comments
;
The following automatic conversions were performed:

data item '_diffrn_radiation_probe' value 'X-ray' was changed to
'x-ray' in accordance with the
/home/saulius/struct/COD-crude-data/automatic-downloads/DataCite-retrospective/IUCr/depositions/lib/dictionaries/cif_core.dic
dictionary named 'cif_core.dic' version 2.4.2 last updated on
2011-04-26.

Automatic conversion script
Id: cif_fix_values 7556 2019-12-06 15:28:31Z antanas 
;
_cod_original_formula_sum 'C4 H11 F1 N5 O4 P1'
_cod_database_code 2021909
_diffrn_measurement_detector_type 'PHOTON 100 CMOS'

loop_
_space_group_symop_id
_space_group_symop_operation_xyz
1 x,y,z
2 -x,y,-z+1/2
3 -x,-y,-z
4 x,-y,z+1/2
5 x+1/2,y+1/2,z
6 -x+1/2,y+1/2,-z+1/2
7 -x+1/2,-y+1/2,-z
8 x+1/2,-y+1/2,z+1/2

loop_
_atom_site_label
_atom_site_type_symbol
_atom_site_fract_x
_atom_site_fract_y
_atom_site_fract_z
_atom_site_adp_type
_atom_site_U_iso_or_equiv
_atom_site_site_symmetry_multiplicity
_atom_site_occupancy
_atom_site_calc_flag
P1 P 0.35053(2) 0.97018(3) 0.50633(3) Uani 0.01635(18) 8 1 d
O1 O 0.34253(7) 1.12649(10) 0.45751(10) Uani 0.0304(6) 8 1 d
O2 O 0.28650(6) 0.85558(9) 0.41521(9) Uani 0.0210(5) 8 1 d
O3 O 0.43994(6) 0.91146(10) 0.58355(9) Uani 0.0230(5) 8 1 d
F1 F 0.33490(6) 0.98943(9) 0.60337(9) Uani 0.0320(5) 8 1 d
C1 C 0.41820(8) 0.51439(13) 0.54452(12) Uani 0.0155(6) 8 1 d
N1 N 0.47445(7) 0.62684(11) 0.60601(10) Uani 0.0161(6) 8 1 d
C2 C 0.55819(8) 0.59510(14) 0.68984(12) Uani 0.0157(6) 8 1 d
C3 C 0.58638(8) 0.44649(13) 0.71052(13) Uani 0.0178(7) 8 1 d
H1c3 H 0.643299 0.424675 0.766251 Uiso 0.0214 8 1 d
C4 C 0.52806(8) 0.33076(14) 0.64648(12) Uani 0.0165(6) 8 1 d
N2 N 0.44456(7) 0.36773(11) 0.56365(10) Uani 0.0162(6) 8 1 d
H1n2 H 0.4090(10) 0.2998(17) 0.5285(15) Uiso 0.0195 8 1 d
N3 N 0.33801(8) 0.54590(13) 0.46716(12) Uani 0.0208(6) 8 1 d
H1n3 H 0.3238(11) 0.6362(18) 0.4578(16) Uiso 0.025 8 1 d
H2n3 H 0.3028(11) 0.4747(17) 0.4213(16) Uiso 0.025 8 1 d
N4 N 0.60925(8) 0.71314(13) 0.74852(12) Uani 0.0224(7) 8 1 d
H1n4 H 0.6631(12) 0.6949(18) 0.8057(16) Uiso 0.0269 8 1 d
H2n4 H 0.5877(11) 0.795(2) 0.7336(16) Uiso 0.0269 8 1 d
N5 N 0.54836(8) 0.18486(13) 0.66138(13) Uani 0.0251(7) 8 1 d
H1n5 H 0.6040(12) 0.1708(18) 0.7136(17) Uiso 0.0301 8 1 d
H2n5 H 0.5084(11) 0.1124(18) 0.6216(16) Uiso 0.0301 8 1 d
O1w O 0.27295(6) 0.82488(11) 0.20713(10) Uani 0.0221(5) 8 1 d
H1ow H 0.2743(11) 0.8306(18) 0.2694(15) Uiso 0.0331 8 1 d
H2ow H 0.2416(10) 0.7499(17) 0.1619(15) Uiso 0.0331 8 1 d
H1n1 H 0.453646 0.729637 0.583547 Uiso 0.086(8) 8 1 d

loop_
_atom_site_aniso_label
_atom_site_aniso_type_symbol
_atom_site_aniso_U_11
_atom_site_aniso_U_22
_atom_site_aniso_U_33
_atom_site_aniso_U_12
_atom_site_aniso_U_13
_atom_site_aniso_U_23
P1 P 0.01333(18) 0.01214(16) 0.01654(18) -0.00013(12) 0.00594(15) 0.00009(12)
O1 O 0.0227(6) 0.0165(4) 0.0286(6) -0.0023(4) 0.0047(5) 0.0060(4)
O2 O 0.0155(5) 0.0171(4) 0.0210(5) -0.0027(4) 0.0069(4) -0.0020(4)
O3 O 0.0118(5) 0.0161(4) 0.0292(6) -0.0001(4) 0.0070(5) -0.0020(4)
F1 F 0.0343(5) 0.0338(5) 0.0329(5) 0.0015(4) 0.0234(5) -0.0057(4)
C1 C 0.0144(6) 0.0159(5) 0.0157(6) 0.0001(5) 0.0091(6) -0.0003(5)
N1 N 0.0109(5) 0.0145(5) 0.0178(5) 0.0001(4) 0.0066(5) -0.0005(4)
C2 C 0.0129(6) 0.0184(6) 0.0156(6) -0.0003(5) 0.0087(6) -0.0004(5)
C3 C 0.0103(6) 0.0180(6) 0.0198(6) 0.0012(5) 0.0069(6) -0.0005(5)
C4 C 0.0140(6) 0.0168(6) 0.0185(6) 0.0023(5) 0.0100(6) 0.0010(5)
N2 N 0.0116(5) 0.0129(5) 0.0181(6) -0.0011(4) 0.0064(5) -0.0016(4)
N3 N 0.0121(6) 0.0147(5) 0.0244(6) 0.0006(4) 0.0060(5) -0.0017(5)
N4 N 0.0128(6) 0.0159(5) 0.0280(7) -0.0015(4) 0.0077(6) -0.0025(5)
N5 N 0.0149(6) 0.0149(5) 0.0342(7) 0.0006(5) 0.0098(6) -0.0008(5)
O1w O 0.0181(5) 0.0207(5) 0.0215(5) -0.0012(4) 0.0095(5) -0.0008(4)

loop_
_atom_type_symbol
_atom_type_scat_dispersion_real
_atom_type_scat_dispersion_imag
_atom_type_scat_source
C 0.0033 0.0016 'International Tables Vol C tables 4.2.6.8 and 6.1.1.1'
H 0.0000 0.0000 'International Tables Vol C tables 4.2.6.8 and 6.1.1.1'
F 0.0171 0.0103 'International Tables Vol C tables 4.2.6.8 and 6.1.1.1'
N 0.0061 0.0033 'International Tables Vol C tables 4.2.6.8 and 6.1.1.1'
O 0.0106 0.0060 'International Tables Vol C tables 4.2.6.8 and 6.1.1.1'
P 0.1023 0.0942 'International Tables Vol C tables 4.2.6.8 and 6.1.1.1'

loop_
_geom_angle_atom_site_label_1
_geom_angle_atom_site_label_2
_geom_angle_atom_site_label_3
_geom_angle
O1 P1 O2 116.43(5)
O1 P1 O3 111.88(7)
O1 P1 F1 105.37(7)
O2 P1 O3 113.41(6)
O2 P1 F1 104.64(7)
O3 P1 F1 103.59(7)
N1 C1 N2 119.75(11)
N1 C1 N3 120.13(11)
N2 C1 N3 120.11(11)
C1 N1 C2 120.70(10)
C1 N1 H1n1 117.04(10)
C2 N1 H1n1 122.07(10)
N1 C2 C3 120.46(11)
N1 C2 N4 116.64(11)
C3 C2 N4 122.91(12)
C2 C3 H1c3 120.69
C2 C3 C4 118.63(12)
H1c3 C3 C4 120.69
C3 C4 N2 118.97(11)
C3 C4 N5 123.37(12)
N2 C4 N5 117.66(11)
C1 N2 C4 121.48(10)
C1 N2 H1n2 118.4(11)
C4 N2 H1n2 120.0(11)
C1 N3 H1n3 117.9(11)
C1 N3 H2n3 119.5(12)
H1n3 N3 H2n3 122.1(15)
C2 N4 H1n4 118.1(10)
C2 N4 H2n4 116.5(12)
H1n4 N4 H2n4 125.0(15)
C4 N5 H1n5 112.1(10)
C4 N5 H2n5 120.8(11)
H1n5 N5 H2n5 127.1(15)
H1ow O1w H2ow 109(2)

loop_
_geom_bond_atom_site_label_1
_geom_bond_atom_site_label_2
_geom_bond_distance
P1 O1 1.4938(11)
P1 O2 1.5014(8)
P1 O3 1.5204(10)
P1 F1 1.5749(16)
C1 N1 1.3417(15)
C1 N2 1.3574(16)
C1 N3 1.3111(17)
N1 C2 1.3690(16)
N1 H1n1 0.9633(10)
C2 C3 1.3830(17)
C2 N4 1.3287(16)
C3 H1c3 0.93
C3 C4 1.3859(17)
C4 N2 1.3748(17)
C4 N5 1.3232(17)
N2 H1n2 0.825(15)
N3 H1n3 0.827(17)
N3 H2n3 0.861(15)
N4 H1n4 0.881(17)
N4 H2n4 0.798(18)
N5 H1n5 0.898(19)
N5 H2n5 0.903(17)
O1w H1ow 0.85(2)
O1w H2ow 0.858(14)
H1ow H2ow 1.39(3)

loop_
_geom_hbond_atom_site_label_D
_geom_hbond_atom_site_label_H
_geom_hbond_atom_site_label_A
_geom_hbond_site_symmetry_A
_geom_hbond_distance_DH
_geom_hbond_distance_HA
_geom_hbond_distance_DA
_geom_hbond_angle_DHA
N2 H1n2 O1 1_545 0.825(15) 1.860(15) 2.6784(14) 171.1(18)
N3 H1n3 O2 . 0.827(17) 2.020(16) 2.8427(14) 173(2)
N3 H2n3 O1w 6_545 0.861(15) 1.962(15) 2.8099(14) 168(3)
N4 H1n4 O2 8_565 0.881(17) 2.021(19) 2.8950(16) 171(3)
N4 H2n4 F1 2_656 0.798(18) 2.462(17) 2.9109(15) 116.9(12)
N5 H1n5 O1w 3_666 0.898(19) 2.02(2) 2.8939(19) 163(2)
N5 H2n5 O3 1_545 0.903(17) 2.106(18) 2.9774(16) 162.1(15)
O1w H1ow O2 . 0.85(2) 1.89(2) 2.733(2) 174.4(18)
O1w H2ow O1 6_545 0.858(14) 1.820(14) 2.6609(12) 166.3(14)
N1 H1n1 O3 . 0.9633(10) 1.6218(9) 2.5637(13) 164.77(6)

loop_
_restr_distance_atom_site_label_1
_restr_distance_atom_site_label_2
_restr_distance_target
_restr_distance_target_weight_param
O1w H1ow 0.86 0.02
O1w H2ow 0.86 0.02
